data_7124800
loop_
_publ_author_name
'Lee, Yousoon'
'Abboud, Khalil A.'
'Garc\'ia-Serres, Ricardo'
'Murray, Leslie J.'

_publ_section_title
;
 A three-coordinate Fe(ii) center within a [3Fe-(\m3-S)] cluster that
 provides an accessible coordination site.
;
_journal_issue 59
_journal_name_full 'Chemical communications (Cambridge, England)'
_journal_page_first 9295
_journal_page_last 9298
_journal_paper_doi 10.1039/c6cc04671a
_journal_volume 52
_journal_year 2016
_chemical_compound_source n/a
_chemical_formula_moiety 'C45 H63 Br1.03 Fe3 N6 S, 0.47 (O1 C4 H8), (O1 C4 H8)'
_chemical_formula_sum 'C50.88 H74.76 Br1.03 Fe3 N6 O1.47 S'
_chemical_formula_weight 1075.92
_chemical_melting_point ?
_chemical_name_common n/a
_chemical_name_systematic C47H67N6O0.5Br1S1Fe3
_chemical_properties_physical Air-sensitive,Moisture-sensitive
_space_group_crystal_system triclinic
_space_group_IT_number 2
_space_group_name_Hall '-P 1'
_space_group_name_H-M_alt 'P -1'
_atom_sites_solution_hydrogens geom
_audit_creation_method SHELXL-2014/6
_audit_update_record
;
2016-06-03 deposited with the CCDC.
2016-06-28 downloaded from the CCDC.
;
_cell_angle_alpha 94.401(1)
_cell_angle_beta 95.909(1)
_cell_angle_gamma 96.266(1)
_cell_formula_units_Z 2
_cell_length_a 11.6510(3)
_cell_length_b 12.6465(4)
_cell_length_c 17.0493(5)
_cell_measurement_reflns_used 9745
_cell_measurement_temperature 100(2)
_cell_measurement_theta_max 28.0
_cell_measurement_theta_min 2.0
_cell_volume 2473.99(12)
_computing_cell_refinement 'Bruker APEX2 (Bruker, 2014)'
_computing_data_collection 'Bruker APEX2 (Bruker, 2014)'
_computing_data_reduction 'Bruker SAINT (Bruker, 2014)'
_computing_molecular_graphics 'SHELXTL-2014 (Bruker, 2014)'
_computing_publication_material 'SHELXTL-2014 (Bruker, 2014)'
_computing_structure_refinement 'SHELXTL-2014 (Bruker, 2014)'
_computing_structure_solution 'SHELXTL-2014 (Bruker, 2014)'
_diffrn_ambient_temperature 100(2)
_diffrn_measured_fraction_theta_full 1.000
_diffrn_measured_fraction_theta_max 1.000
_diffrn_measurement_device_type 'Bruker APEX-II DUO'
_diffrn_measurement_method 'phi and omega scans'
_diffrn_radiation_type MoK\a
_diffrn_radiation_wavelength 0.71073
_diffrn_reflns_av_R_equivalents 0.0313
_diffrn_reflns_av_unetI/netI 0.0245
_diffrn_reflns_Laue_measured_fraction_full 1.000
_diffrn_reflns_Laue_measured_fraction_max 1.000
_diffrn_reflns_limit_h_max 15
_diffrn_reflns_limit_h_min -15
_diffrn_reflns_limit_k_max 16
_diffrn_reflns_limit_k_min -16
_diffrn_reflns_limit_l_max 22
_diffrn_reflns_limit_l_min -22
_diffrn_reflns_number 62395
_diffrn_reflns_point_group_measured_fraction_full 1.000
_diffrn_reflns_point_group_measured_fraction_max 1.000
_diffrn_reflns_theta_full 25.242
_diffrn_reflns_theta_max 27.500
_diffrn_reflns_theta_min 1.205
_diffrn_source 'fine-focus sealed tube'
_exptl_absorpt_coefficient_mu 1.787
_exptl_absorpt_correction_T_max 0.3074
_exptl_absorpt_correction_T_min 0.2523
_exptl_absorpt_correction_type analytical
_exptl_absorpt_process_details 'based on measured indexed crystal faces, Bruker SHELXTL2014 (Sheldrick, 2014)'
_exptl_crystal_colour brown
_exptl_crystal_density_diffrn 1.444
_exptl_crystal_description plate
_exptl_crystal_F_000 1128
_exptl_crystal_recrystallization_method 'Re-crystallisation from solvent'
_exptl_crystal_size_max 0.237
_exptl_crystal_size_mid 0.201
_exptl_crystal_size_min 0.060
_refine_diff_density_max 0.931
_refine_diff_density_min -0.544
_refine_diff_density_rms 0.071
_refine_ls_extinction_method none
_refine_ls_goodness_of_fit_ref 1.077
_refine_ls_hydrogen_treatment constr
_refine_ls_matrix_type full
_refine_ls_number_parameters 588
_refine_ls_number_reflns 11378
_refine_ls_number_restraints 0
_refine_ls_restrained_S_all 1.077
_refine_ls_R_factor_all 0.0376
_refine_ls_R_factor_gt 0.0294
_refine_ls_shift/su_max 0.003
_refine_ls_shift/su_mean 0.000
_refine_ls_structure_factor_coef Fsqd
_refine_ls_weighting_details 'w=1/[\s^2^(Fo^2^)+(0.0464P)^2^+0.9317P] where P=(Fo^2^+2Fc^2^)/3'
_refine_ls_weighting_scheme calc
_refine_ls_wR_factor_gt 0.0796
_refine_ls_wR_factor_ref 0.0843
_reflns_Friedel_coverage 0.000
_reflns_number_gt 9547
_reflns_number_total 11378
_reflns_threshold_expression 'I > 2\s(I)'
_cod_data_source_file c6cc04671a2.cif
_cod_data_source_block ylee99
_cod_depositor_comments
;
The following automatic conversions were performed:

data item '_chemical_melting_point' value 'n/a' was changed to '?' --
the value is undefined or not given.

Automatic conversion script
Id: cif_fix_values 6909 2019-04-08 15:41:33Z antanas 
;
_cod_database_code 7124800
_shelx_space_group_comment
; 
The symmetry employed for this shelxl refinement is uniquely defined 
by the following loop, which should always be used as a source of 
symmetry information in preference to the above space-group names. 
They are only intended as comments. 
;
_shelx_estimated_absorpt_t_min 0.677
_shelx_estimated_absorpt_t_max 0.900
_shelxl_version_number 2014/6
_solvent_exptl_crystal_recrystallization_method 'hexanes and tetrahydrofuran'

loop_
_space_group_symop_operation_xyz
'x, y, z'
'-x, -y, -z'

loop_
_atom_site_label
_atom_site_type_symbol
_atom_site_fract_x
_atom_site_fract_y
_atom_site_fract_z
_atom_site_U_iso_or_equiv
_atom_site_adp_type
_atom_site_occupancy
_atom_site_site_symmetry_order
_atom_site_calc_flag
_atom_site_refinement_flags_posn
_atom_site_refinement_flags_adp
_atom_site_refinement_flags_occupancy
_atom_site_disorder_assembly
_atom_site_disorder_group
Br1 Br 0.07841(2) 0.99491(2) 0.26346(2) 0.01742(6) Uani 1 1 d . . . . .
Fe1 Fe 0.05731(2) 0.84371(3) 0.35162(2) 0.01588(7) Uani 0.97 1 d . . P A 1
Fe2 Fe 0.10899(2) 0.83359(2) 0.16724(2) 0.01616(7) Uani 1 1 d . . . . .
Fe3 Fe 0.09263(8) 0.54882(6) 0.29410(17) 0.0163(4) Uani 0.525(6) 1 d . . P A 1
Fe1' Fe 0.0589(9) 0.790(1) 0.3518(6) 0.018(2) Uiso 0.03 1 d . . P A 2
Fe3' Fe 0.10319(9) 0.54982(6) 0.2564(2) 0.0197(5) Uani 0.475(6) 1 d . . P A 2
Br2 Br 0.0554(8) 0.5933(9) 0.4333(6) 0.044(2) Uiso 0.03 1 d . . P B 2
S1 S 0.09031(4) 0.71554(4) 0.25890(3) 0.01675(10) Uani 1 1 d . . . . .
N1 N -0.09634(14) 0.82645(13) 0.39628(9) 0.0181(3) Uani 1 1 d . . . . .
N2 N 0.16656(14) 0.86637(13) 0.45205(9) 0.0164(3) Uani 1 1 d . . . . .
N3 N 0.00228(13) 0.82391(13) 0.06606(9) 0.0144(3) Uani 1 1 d . . . . .
N4 N 0.25891(13) 0.86484(12) 0.12108(9) 0.0140(3) Uani 1 1 d . . . . .
N5 N -0.02552(14) 0.43175(13) 0.23883(11) 0.0209(4) Uani 1 1 d . . . . .
N6 N 0.23338(13) 0.47123(13) 0.29255(10) 0.0177(3) Uani 1 1 d . . . . .
C1 C -0.20947(17) 0.79942(17) 0.34578(11) 0.0200(4) Uani 1 1 d . . . . .
H1A H -0.2423 0.8660 0.3336 0.024 Uiso 1 1 calc R U . . .
H1B H -0.2648 0.7574 0.3750 0.024 Uiso 1 1 calc R U . . .
C2 C -0.09743(17) 0.84331(16) 0.47449(11) 0.0195(4) Uani 1 1 d . . . . .
C3 C 0.00247(17) 0.86711(16) 0.52981(11) 0.0202(4) Uani 1 1 d . . . . .
H3A H -0.0139 0.8787 0.5830 0.024 Uiso 1 1 calc R U . . .
C4 C 0.12215(17) 0.87696(15) 0.52092(11) 0.0177(4) Uani 1 1 d . . . . .
C5 C 0.29565(16) 0.87827(16) 0.45348(11) 0.0184(4) Uani 1 1 d . . . . .
H5A H 0.3305 0.8505 0.5020 0.022 Uiso 1 1 calc R U . . .
H5B H 0.3251 0.9549 0.4549 0.022 Uiso 1 1 calc R U . . .
C6 C -0.21190(18) 0.83507(19) 0.51015(12) 0.0261(5) Uani 1 1 d . . . . .
H6A H -0.1968 0.8497 0.5678 0.039 Uiso 1 1 calc R U . . .
H6B H -0.2600 0.8872 0.4886 0.039 Uiso 1 1 calc R U . . .
H6C H -0.2527 0.7629 0.4971 0.039 Uiso 1 1 calc R U . . .
C7 C 0.20185(18) 0.90041(18) 0.59787(11) 0.0241(4) Uani 1 1 d . . . . .
H7A H 0.1551 0.9056 0.6423 0.036 Uiso 1 1 calc R U . . .
H7B H 0.2508 0.8427 0.6043 0.036 Uiso 1 1 calc R U . . .
H7C H 0.2512 0.9681 0.5967 0.036 Uiso 1 1 calc R U . . .
C8 C -0.12282(16) 0.78198(16) 0.06024(11) 0.0167(4) Uani 1 1 d . . . . .
H8A H -0.1430 0.7309 0.0126 0.020 Uiso 1 1 calc R U . . .
H8B H -0.1705 0.8417 0.0544 0.020 Uiso 1 1 calc R U . . .
C9 C 0.04080(16) 0.86029(15) 0.00105(11) 0.0158(4) Uani 1 1 d . . . . .
C10 C 0.15837(16) 0.89452(16) -0.00573(11) 0.0181(4) Uani 1 1 d . . . . .
H10A H 0.1720 0.9233 -0.0543 0.022 Uiso 1 1 calc R U . . .
C11 C 0.25903(16) 0.89316(15) 0.04744(11) 0.0160(4) Uani 1 1 d . . . . .
C12 C 0.37483(15) 0.86225(15) 0.16639(11) 0.0157(4) Uani 1 1 d . . . . .
H12A H 0.4134 0.9362 0.1788 0.019 Uiso 1 1 calc R U . . .
H12B H 0.4237 0.8229 0.1330 0.019 Uiso 1 1 calc R U . . .
C13 C -0.04387(17) 0.86556(18) -0.07178(11) 0.0214(4) Uani 1 1 d . . . . .
H13A H -0.0017 0.8939 -0.1139 0.032 Uiso 1 1 calc R U . . .
H13B H -0.0825 0.7938 -0.0897 0.032 Uiso 1 1 calc R U . . .
H13C H -0.1022 0.9124 -0.0588 0.032 Uiso 1 1 calc R U . . .
C14 C 0.37321(17) 0.92628(18) 0.01609(12) 0.0242(4) Uani 1 1 d . . . . .
H14A H 0.3582 0.9445 -0.0386 0.036 Uiso 1 1 calc R U . . .
H14B H 0.4143 0.9886 0.0491 0.036 Uiso 1 1 calc R U . . .
H14C H 0.4210 0.8672 0.0175 0.036 Uiso 1 1 calc R U . . .
C15 C -0.14523(17) 0.44852(16) 0.20663(14) 0.0249(5) Uani 1 1 d . . . . .
H15A H -0.2015 0.4162 0.2402 0.030 Uiso 1 1 calc R U . . .
H15B H -0.1632 0.4118 0.1526 0.030 Uiso 1 1 calc R U . . .
C16 C -0.00274(16) 0.33194(15) 0.24553(11) 0.0164(4) Uani 1 1 d . . . . .
C17 C 0.10794(17) 0.30288(15) 0.27044(12) 0.0193(4) Uani 1 1 d . . . . .
H17A H 0.1097 0.2285 0.2744 0.023 Uiso 1 1 calc R U . . .
C18 C 0.21641(17) 0.36538(16) 0.29049(12) 0.0183(4) Uani 1 1 d . . . . .
C19 C 0.35346(16) 0.52658(15) 0.30997(12) 0.0185(4) Uani 1 1 d . . . . .
H19A H 0.4013 0.5016 0.2691 0.022 Uiso 1 1 calc R U . . .
H19B H 0.3881 0.5081 0.3619 0.022 Uiso 1 1 calc R U . . .
C20 C -0.10012(17) 0.24149(15) 0.22565(14) 0.0239(4) Uani 1 1 d . . . . .
H20A H -0.0698 0.1733 0.2335 0.036 Uiso 1 1 calc R U . . .
H20B H -0.1610 0.2509 0.2603 0.036 Uiso 1 1 calc R U . . .
H20C H -0.1326 0.2416 0.1703 0.036 Uiso 1 1 calc R U . . .
C21 C 0.31820(19) 0.30456(19) 0.31274(18) 0.0377(6) Uani 1 1 d . . . . .
H21A H 0.2916 0.2279 0.3082 0.057 Uiso 1 1 calc R U . . .
H21B H 0.3777 0.3187 0.2770 0.057 Uiso 1 1 calc R U . . .
H21C H 0.3511 0.3277 0.3674 0.057 Uiso 1 1 calc R U . . .
C22 C -0.19462(15) 0.73558(15) 0.26908(11) 0.0150(4) Uani 1 1 d . . . . .
C23 C -0.18097(15) 0.78560(14) 0.19928(11) 0.0132(3) Uani 1 1 d . . . . .
C24 C -0.15081(15) 0.72652(15) 0.13293(11) 0.0138(4) Uani 1 1 d . . . . .
C25 C -0.13790(15) 0.61750(15) 0.13521(11) 0.0167(4) Uani 1 1 d . . . . .
C26 C -0.15937(16) 0.56652(15) 0.20342(12) 0.0186(4) Uani 1 1 d . . . . .
C27 C -0.18638(15) 0.62560(16) 0.27023(11) 0.0170(4) Uani 1 1 d . . . . .
C28 C -0.20131(16) 0.90177(15) 0.19547(11) 0.0161(4) Uani 1 1 d . . . . .
H28A H -0.1549 0.9337 0.1559 0.019 Uiso 1 1 calc R U . . .
H28B H -0.1748 0.9416 0.2476 0.019 Uiso 1 1 calc R U . . .
C29 C -0.32954(17) 0.91263(17) 0.17306(13) 0.0219(4) Uani 1 1 d . . . . .
H29A H -0.3398 0.9883 0.1711 0.033 Uiso 1 1 calc R U . . .
H29B H -0.3556 0.8743 0.1210 0.033 Uiso 1 1 calc R U . . .
H29C H -0.3755 0.8822 0.2127 0.033 Uiso 1 1 calc R U . . .
C30 C -0.09472(18) 0.55633(17) 0.06624(13) 0.0242(4) Uani 1 1 d . . . . .
H30A H -0.0481 0.5015 0.0869 0.029 Uiso 1 1 calc R U . . .
H30B H -0.0430 0.6063 0.0399 0.029 Uiso 1 1 calc R U . . .
C31 C -0.1926(2) 0.5014(2) 0.00461(14) 0.0345(6) Uani 1 1 d . . . . .
H31A H -0.1590 0.4635 -0.0381 0.052 Uiso 1 1 calc R U . . .
H31B H -0.2432 0.4504 0.0298 0.052 Uiso 1 1 calc R U . . .
H31C H -0.2381 0.5553 -0.0172 0.052 Uiso 1 1 calc R U . . .
C32 C -0.20428(19) 0.57208(18) 0.34549(13) 0.0275(5) Uani 1 1 d . . . . .
H32A H -0.1756 0.6236 0.3918 0.033 Uiso 1 1 calc R U . . .
H32B H -0.1579 0.5111 0.3479 0.033 Uiso 1 1 calc R U . . .
C33 C -0.3320(2) 0.5319(2) 0.35007(15) 0.0413(6) Uani 1 1 d . . . . .
H33A H -0.3393 0.4981 0.3994 0.062 Uiso 1 1 calc R U . . .
H33B H -0.3781 0.5922 0.3488 0.062 Uiso 1 1 calc R U . . .
H33C H -0.3604 0.4797 0.3049 0.062 Uiso 1 1 calc R U . . .
C34 C 0.33214(16) 0.81811(15) 0.38104(11) 0.0161(4) Uani 1 1 d . . . . .
C35 C 0.35253(15) 0.87037(15) 0.31292(11) 0.0146(4) Uani 1 1 d . . . . .
C36 C 0.36615(15) 0.80950(15) 0.24284(11) 0.0142(4) Uani 1 1 d . . . . .
C37 C 0.36474(15) 0.69778(15) 0.24133(11) 0.0148(4) Uani 1 1 d . . . . .
C38 C 0.35524(15) 0.64745(15) 0.31152(11) 0.0158(4) Uani 1 1 d . . . . .
C39 C 0.33856(16) 0.70758(16) 0.38114(11) 0.0167(4) Uani 1 1 d . . . . .
C40 C 0.36473(16) 0.99150(15) 0.31643(12) 0.0177(4) Uani 1 1 d . . . . .
H40A H 0.3107 1.0189 0.3521 0.021 Uiso 1 1 calc R U . . .
H40B H 0.3432 1.0137 0.2630 0.021 Uiso 1 1 calc R U . . .
C41 C 0.48915(18) 1.04004(17) 0.34629(13) 0.0257(5) Uani 1 1 d . . . . .
H41A H 0.4943 1.1181 0.3479 0.039 Uiso 1 1 calc R U . . .
H41B H 0.5102 1.0191 0.3996 0.039 Uiso 1 1 calc R U . . .
H41C H 0.5426 1.0140 0.3105 0.039 Uiso 1 1 calc R U . . .
C42 C 0.36892(17) 0.63180(16) 0.16347(11) 0.0199(4) Uani 1 1 d . . . . .
H42A H 0.3298 0.6670 0.1200 0.024 Uiso 1 1 calc R U . . .
H42B H 0.3248 0.5607 0.1652 0.024 Uiso 1 1 calc R U . . .
C43 C 0.49201(19) 0.61661(18) 0.14465(13) 0.0275(5) Uani 1 1 d . . . . .
H43A H 0.4880 0.5736 0.0939 0.041 Uiso 1 1 calc R U . . .
H43B H 0.5359 0.6865 0.1414 0.041 Uiso 1 1 calc R U . . .
H43C H 0.5309 0.5800 0.1866 0.041 Uiso 1 1 calc R U . . .
C44 C 0.33212(18) 0.65503(17) 0.45792(12) 0.0233(4) Uani 1 1 d . . . . .
H44A H 0.3012 0.5788 0.4461 0.028 Uiso 1 1 calc R U . . .
H44B H 0.2785 0.6899 0.4902 0.028 Uiso 1 1 calc R U . . .
C45 C 0.4533(2) 0.6644(2) 0.50477(13) 0.0316(5) Uani 1 1 d . . . . .
H45A H 0.4480 0.6302 0.5541 0.047 Uiso 1 1 calc R U . . .
H45B H 0.5060 0.6290 0.4730 0.047 Uiso 1 1 calc R U . . .
H45C H 0.4833 0.7400 0.5170 0.047 Uiso 1 1 calc R U . . .
O1 O 0.46871(17) 0.15445(17) 0.15132(13) 0.0537(5) Uani 1 1 d . . . . .
C46 C 0.5639(2) 0.2338(2) 0.1717(2) 0.0501(7) Uani 1 1 d . . . . .
H46A H 0.6377 0.2028 0.1675 0.060 Uiso 1 1 calc R U . . .
H46B H 0.5639 0.2648 0.2269 0.060 Uiso 1 1 calc R U . . .
C47 C 0.5520(3) 0.3181(2) 0.1155(2) 0.0663(10) Uani 1 1 d . . . . .
H47A H 0.5898 0.3018 0.0673 0.080 Uiso 1 1 calc R U . . .
H47B H 0.5860 0.3893 0.1407 0.080 Uiso 1 1 calc R U . . .
C48 C 0.4226(3) 0.3132(3) 0.0965(2) 0.0742(11) Uani 1 1 d . . . . .
H48A H 0.3905 0.3646 0.1325 0.089 Uiso 1 1 calc R U . . .
H48B H 0.4021 0.3289 0.0411 0.089 Uiso 1 1 calc R U . . .
C49 C 0.3780(3) 0.2006(3) 0.1085(2) 0.0705(11) Uani 1 1 d . . . . .
H49A H 0.3097 0.1999 0.1386 0.085 Uiso 1 1 calc R U . . .
H49B H 0.3541 0.1591 0.0567 0.085 Uiso 1 1 calc R U . . .
O2 O 0.0667(2) 0.5365(2) 0.42094(17) 0.0166(6) Uiso 0.47 1 d . . P A -1
C50 C 0.0674(4) 0.4333(4) 0.4506(3) 0.0206(9) Uiso 0.47 1 d . . P A -1
H50A H 0.1391 0.4303 0.4866 0.025 Uiso 0.47 1 calc R U P A -1
H50B H 0.0623 0.3766 0.4066 0.025 Uiso 0.47 1 calc R U P A -1
C51 C -0.0387(4) 0.4205(4) 0.4948(3) 0.0223(10) Uiso 0.47 1 d . . P A -1
H51A H -0.0271 0.3743 0.5385 0.027 Uiso 0.47 1 calc R U P A -1
H51B H -0.1085 0.3897 0.4588 0.027 Uiso 0.47 1 calc R U P A -1
C52 C -0.0499(4) 0.5369(4) 0.5270(3) 0.0207(9) Uiso 0.47 1 d . . P A -1
H52A H -0.0280 0.5478 0.5849 0.025 Uiso 0.47 1 calc R U P A -1
H52B H -0.1302 0.5546 0.5148 0.025 Uiso 0.47 1 calc R U P A -1
C53 C 0.0374(4) 0.6058(4) 0.4821(3) 0.0200(9) Uiso 0.47 1 d . . P A -1
H53A H 0.0007 0.6659 0.4602 0.024 Uiso 0.47 1 calc R U P A -1
H53B H 0.1075 0.6352 0.5182 0.024 Uiso 0.47 1 calc R U P A -1

loop_
_atom_site_aniso_label
_atom_site_aniso_U_11
_atom_site_aniso_U_22
_atom_site_aniso_U_33
_atom_site_aniso_U_23
_atom_site_aniso_U_13
_atom_site_aniso_U_12
Br1 0.01823(10) 0.01659(10) 0.01725(10) 0.00019(7) 0.00131(7) 0.00275(7)
Fe1 0.01446(14) 0.02171(19) 0.01168(14) 0.00136(11) 0.00251(10) 0.00215(12)
Fe2 0.01128(13) 0.02480(15) 0.01204(13) 0.00099(10) 0.00135(10) 0.00090(11)
Fe3 0.0136(3) 0.0130(3) 0.0218(10) -0.0003(3) -0.0003(3) 0.0022(2)
Fe3' 0.0138(3) 0.0156(3) 0.0287(13) 0.0025(4) -0.0019(4) 0.0010(2)
S1 0.0139(2) 0.0164(2) 0.0195(2) 0.00065(18) 0.00046(18) 0.00168(17)
N1 0.0156(8) 0.0258(9) 0.0135(8) 0.0013(6) 0.0030(6) 0.0035(7)
N2 0.0160(8) 0.0196(8) 0.0134(7) 0.0000(6) 0.0020(6) 0.0017(6)
N3 0.0114(7) 0.0182(8) 0.0134(7) 0.0003(6) 0.0015(6) 0.0012(6)
N4 0.0113(7) 0.0168(8) 0.0134(7) -0.0001(6) 0.0010(6) 0.0006(6)
N5 0.0143(8) 0.0126(8) 0.0343(10) 0.0010(7) -0.0042(7) 0.0016(6)
N6 0.0133(8) 0.0153(8) 0.0234(8) 0.0002(6) -0.0023(6) 0.0017(6)
C1 0.0148(9) 0.0313(11) 0.0154(9) 0.0035(8) 0.0037(7) 0.0064(8)
C2 0.0186(9) 0.0235(10) 0.0182(9) 0.0031(8) 0.0066(8) 0.0058(8)
C3 0.0234(10) 0.026(1) 0.0123(9) 0.0015(7) 0.0061(8) 0.0045(8)
C4 0.0221(10) 0.0177(9) 0.0129(9) 0.0000(7) 0.0016(7) 0.0018(8)
C5 0.0154(9) 0.0231(10) 0.0152(9) -0.0029(7) 0.0005(7) -0.0001(8)
C6 0.0212(10) 0.0424(13) 0.0166(10) 0.0022(9) 0.0071(8) 0.0078(9)
C7 0.0245(10) 0.0334(12) 0.0129(9) -0.0021(8) 0.0019(8) -0.0001(9)
C8 0.0118(8) 0.023(1) 0.0144(9) 0.0013(7) -0.0006(7) 0.0002(7)
C9 0.0163(9) 0.0184(9) 0.0127(8) 0.0007(7) 0.0010(7) 0.0032(7)
C10 0.0172(9) 0.0239(10) 0.0137(9) 0.0057(7) 0.0034(7) 0.0008(8)
C11 0.0149(9) 0.0167(9) 0.0162(9) 0.0005(7) 0.0045(7) -0.0003(7)
C12 0.0111(8) 0.0198(9) 0.0158(9) -0.0004(7) 0.0020(7) 0.0012(7)
C13 0.0183(9) 0.0325(11) 0.0139(9) 0.0065(8) 0.0010(7) 0.0034(8)
C14 0.0172(10) 0.0360(12) 0.0193(10) 0.0068(9) 0.0045(8) -0.0019(9)
C15 0.0158(10) 0.0155(10) 0.0414(13) 0.0044(9) -0.0061(9) 0.0004(8)
C16 0.0174(9) 0.0152(9) 0.0165(9) -0.0003(7) 0.0034(7) 0.0004(7)
C17 0.0186(9) 0.0113(9) 0.0288(11) 0.0040(7) 0.0030(8) 0.0034(7)
C18 0.0154(9) 0.0184(9) 0.0221(10) 0.0050(7) 0.0024(7) 0.0046(7)
C19 0.0133(9) 0.0178(9) 0.0238(10) 0.0010(8) -0.0020(7) 0.0029(7)
C20 0.0182(10) 0.0129(9) 0.0401(12) 0.0019(8) 0.0029(9) 0.0004(8)
C21 0.0177(11) 0.0234(12) 0.0746(19) 0.0206(12) 0.0029(11) 0.0051(9)
C22 0.0087(8) 0.0211(9) 0.0157(9) 0.0025(7) 0.0012(7) 0.0029(7)
C23 0.0069(8) 0.0154(9) 0.0171(9) 0.0013(7) 0.0003(7) 0.0014(7)
C24 0.0080(8) 0.0186(9) 0.0139(8) 0.0009(7) -0.0005(7) -0.0003(7)
C25 0.0093(8) 0.0181(9) 0.0211(9) -0.0027(7) -0.0014(7) 0.0001(7)
C26 0.0087(8) 0.0142(9) 0.0318(11) 0.0038(8) -0.0038(8) 0.0001(7)
C27 0.0084(8) 0.0219(10) 0.0205(9) 0.0082(8) -0.0016(7) -0.0008(7)
C28 0.0144(9) 0.0152(9) 0.0188(9) 0.0017(7) 0.0021(7) 0.0022(7)
C29 0.0173(10) 0.023(1) 0.0273(11) 0.0066(8) 0.0022(8) 0.0082(8)
C30 0.0184(10) 0.023(1) 0.0290(11) -0.0093(8) -0.0001(8) 0.0039(8)
C31 0.0271(12) 0.0363(13) 0.0351(13) -0.0178(10) -0.0032(10) 0.0029(10)
C32 0.0241(11) 0.0316(12) 0.0260(11) 0.0160(9) -0.0043(9) -0.0037(9)
C33 0.0321(13) 0.0558(17) 0.0355(13) 0.0236(12) 0.0053(11) -0.0119(12)
C34 0.0103(8) 0.0205(9) 0.0156(9) -0.0038(7) -0.0009(7) -0.0009(7)
C35 0.0086(8) 0.0159(9) 0.0179(9) -0.0023(7) -0.0006(7) 0.0000(7)
C36 0.0079(8) 0.0183(9) 0.0154(9) -0.0010(7) 0.0001(7) 0.0004(7)
C37 0.0079(8) 0.0189(9) 0.0166(9) -0.0023(7) -0.0007(7) 0.0017(7)
C38 0.0091(8) 0.0162(9) 0.0210(9) -0.0004(7) -0.0015(7) 0.0006(7)
C39 0.0101(8) 0.0215(10) 0.0171(9) 0.0013(7) -0.0008(7) -0.0016(7)
C40 0.0158(9) 0.0170(9) 0.0191(9) -0.0031(7) 0.0017(7) 0.0000(7)
C41 0.019(1) 0.0229(11) 0.0315(11) -0.0061(9) -0.0006(9) -0.0052(8)
C42 0.0217(10) 0.0191(10) 0.0178(9) -0.0042(7) -0.0006(8) 0.0038(8)
C43 0.0283(11) 0.0273(11) 0.0284(11) -0.0028(9) 0.0081(9) 0.0092(9)
C44 0.0235(10) 0.0267(11) 0.019(1) 0.0053(8) 0.0034(8) -0.0033(9)
C45 0.0340(13) 0.0361(13) 0.0223(11) 0.0114(9) -0.0060(9) -0.0044(10)
O1 0.0334(10) 0.0569(13) 0.0666(14) 0.0110(11) -0.0083(9) -0.0038(9)
C46 0.0304(14) 0.0476(17) 0.067(2) -0.0091(14) -0.0116(13) 0.0072(12)
C47 0.063(2) 0.0328(16) 0.099(3) -0.0037(17) -0.003(2) 0.0063(15)
C48 0.076(3) 0.068(2) 0.076(3) -0.0047(19) -0.022(2) 0.037(2)
C49 0.0351(16) 0.068(2) 0.098(3) -0.032(2) -0.0263(17) 0.0191(15)

loop_
_atom_type_symbol
_atom_type_description
_atom_type_scat_dispersion_real
_atom_type_scat_dispersion_imag
_atom_type_scat_source
C C 0.0033 0.0016 'International Tables Vol C Tables 4.2.6.8 and 6.1.1.4'
H H 0.0000 0.0000 'International Tables Vol C Tables 4.2.6.8 and 6.1.1.4'
N N 0.0061 0.0033 'International Tables Vol C Tables 4.2.6.8 and 6.1.1.4'
O O 0.0106 0.0060 'International Tables Vol C Tables 4.2.6.8 and 6.1.1.4'
S S 0.1246 0.1234 'International Tables Vol C Tables 4.2.6.8 and 6.1.1.4'
Fe Fe 0.3463 0.8444 'International Tables Vol C Tables 4.2.6.8 and 6.1.1.4'
Br Br -0.2901 2.4595 'International Tables Vol C Tables 4.2.6.8 and 6.1.1.4'

loop_
_geom_angle_atom_site_label_1
_geom_angle_atom_site_label_2
_geom_angle_atom_site_label_3
_geom_angle
Fe1 Br1 Fe2 78.886(11)
N2 Fe1 N1 100.31(6)
N2 Fe1 S1 117.21(5)
N1 Fe1 S1 117.37(5)
N2 Fe1 Br1 113.83(5)
N1 Fe1 Br1 113.82(5)
S1 Fe1 Br1 95.215(16)
N4 Fe2 N3 97.59(6)
N4 Fe2 S1 121.29(5)
N3 Fe2 S1 123.10(5)
N4 Fe2 Br1 109.45(5)
N3 Fe2 Br1 111.76(5)
S1 Fe2 Br1 93.698(16)
N6 Fe3 N5 98.29(8)
N6 Fe3 O2 97.83(12)
N5 Fe3 O2 102.24(13)
N6 Fe3 S1 122.64(10)
N5 Fe3 S1 119.39(10)
O2 Fe3 S1 112.62(11)
S1 Fe1' N1 133.3(6)
S1 Fe1' N2 132.8(6)
N1 Fe1' N2 93.8(4)
N6 Fe3' N5 100.33(8)
N6 Fe3' S1 131.01(7)
N5 Fe3' S1 127.42(6)
Fe1' S1 Fe3' 119.8(4)
Fe1' S1 Fe2 107.6(4)
Fe3' S1 Fe2 132.60(11)
Fe3 S1 Fe2 149.95(8)
Fe3 S1 Fe1 117.86(8)
Fe2 S1 Fe1 92.17(2)
C2 N1 C1 118.37(16)
C2 N1 Fe1 118.65(13)
C1 N1 Fe1 122.94(12)
C2 N1 Fe1' 118.9(3)
C1 N1 Fe1' 119.8(3)
C4 N2 C5 118.08(15)
C4 N2 Fe1 118.58(13)
C5 N2 Fe1 123.24(12)
C4 N2 Fe1' 118.8(3)
C5 N2 Fe1' 120.6(3)
C9 N3 C8 116.77(15)
C9 N3 Fe2 120.41(12)
C8 N3 Fe2 122.75(11)
C11 N4 C12 116.40(15)
C11 N4 Fe2 120.41(12)
C12 N4 Fe2 123.15(11)
C16 N5 C15 117.79(16)
C16 N5 Fe3' 119.60(13)
C15 N5 Fe3' 121.98(13)
C16 N5 Fe3 116.97(13)
C15 N5 Fe3 123.87(13)
C18 N6 C19 119.15(16)
C18 N6 Fe3' 119.39(13)
C19 N6 Fe3' 120.77(12)
C18 N6 Fe3 117.02(13)
C19 N6 Fe3 122.60(12)
N1 C1 C22 111.10(15)
N1 C2 C3 124.82(18)
N1 C2 C6 120.22(18)
C3 C2 C6 114.95(17)
C2 C3 C4 132.06(18)
N2 C4 C3 125.09(17)
N2 C4 C7 120.27(18)
C3 C4 C7 114.64(17)
N2 C5 C34 111.11(15)
N3 C8 C24 111.37(14)
N3 C9 C10 124.13(17)
N3 C9 C13 119.85(17)
C10 C9 C13 116.02(16)
C11 C10 C9 130.77(17)
N4 C11 C10 124.52(17)
N4 C11 C14 119.68(17)
C10 C11 C14 115.80(16)
N4 C12 C36 112.36(15)
N5 C15 C26 112.11(16)
N5 C16 C17 124.42(17)
N5 C16 C20 119.20(17)
C17 C16 C20 116.38(17)
C16 C17 C18 131.02(18)
N6 C18 C17 124.79(17)
N6 C18 C21 119.39(18)
C17 C18 C21 115.81(18)
N6 C19 C38 111.54(15)
C23 C22 C27 119.97(17)
C23 C22 C1 121.25(17)
C27 C22 C1 118.63(17)
C24 C23 C22 119.34(17)
C24 C23 C28 120.58(16)
C22 C23 C28 120.07(16)
C23 C24 C25 120.53(17)
C23 C24 C8 120.00(17)
C25 C24 C8 119.31(17)
C26 C25 C24 119.68(17)
C26 C25 C30 119.86(18)
C24 C25 C30 120.38(18)
C27 C26 C25 119.89(17)
C27 C26 C15 119.87(18)
C25 C26 C15 120.11(19)
C26 C27 C22 120.38(17)
C26 C27 C32 120.22(18)
C22 C27 C32 119.39(18)
C23 C28 C29 111.45(15)
C25 C30 C31 113.60(17)
C27 C32 C33 112.38(17)
C35 C34 C39 120.05(17)
C35 C34 C5 120.78(17)
C39 C34 C5 119.06(17)
C36 C35 C34 119.24(17)
C36 C35 C40 120.50(17)
C34 C35 C40 120.20(17)
C35 C36 C37 120.57(17)
C35 C36 C12 120.32(17)
C37 C36 C12 118.99(16)
C38 C37 C36 119.71(17)
C38 C37 C42 120.29(17)
C36 C37 C42 119.96(17)
C39 C38 C37 119.77(17)
C39 C38 C19 120.27(17)
C37 C38 C19 119.78(17)
C38 C39 C34 120.21(17)
C38 C39 C44 120.32(18)
C34 C39 C44 119.42(17)
C35 C40 C41 111.33(16)
C37 C42 C43 113.96(16)
C39 C44 C45 110.29(17)
C46 O1 C49 108.4(2)
O1 C46 C47 107.3(2)
C46 C47 C48 102.7(3)
C49 C48 C47 104.1(3)
O1 C49 C48 108.2(2)
C53 O2 C50 106.8(4)
C53 O2 Fe3 135.2(3)
C50 O2 Fe3 117.7(3)
O2 C50 C51 104.7(4)
C50 C51 C52 103.1(4)
C51 C52 C53 103.3(4)
O2 C53 C52 105.9(4)

loop_
_geom_bond_atom_site_label_1
_geom_bond_atom_site_label_2
_geom_bond_distance
Br1 Fe1 2.5280(4)
Br1 Fe2 2.5973(3)
Fe1 N2 2.0076(16)
Fe1 N1 2.0133(16)
Fe1 S1 2.2677(6)
Fe2 N4 2.0017(15)
Fe2 N3 2.0074(15)
Fe2 S1 2.2528(5)
Fe3 N6 2.0023(18)
Fe3 N5 2.0121(18)
Fe3 O2 2.229(4)
Fe3 S1 2.2381(14)
Fe1' S1 1.870(11)
Fe1' N1 2.114(11)
Fe1' N2 2.113(11)
Fe3' N6 1.9747(18)
Fe3' N5 1.9794(18)
Fe3' S1 2.1148(9)
N1 C2 1.336(2)
N1 C1 1.489(2)
N2 C4 1.334(2)
N2 C5 1.493(2)
N3 C9 1.333(2)
N3 C8 1.486(2)
N4 C11 1.332(2)
N4 C12 1.490(2)
N5 C16 1.329(2)
N5 C15 1.489(2)
N6 C18 1.329(3)
N6 C19 1.485(2)
C1 C22 1.519(3)
C2 C3 1.410(3)
C2 C6 1.518(3)
C3 C4 1.411(3)
C4 C7 1.517(3)
C5 C34 1.523(3)
C8 C24 1.517(3)
C9 C10 1.410(3)
C9 C13 1.515(3)
C10 C11 1.409(3)
C11 C14 1.513(3)
C12 C36 1.517(3)
C15 C26 1.524(3)
C16 C17 1.412(3)
C16 C20 1.513(3)
C17 C18 1.411(3)
C18 C21 1.514(3)
C19 C38 1.525(3)
C22 C23 1.405(3)
C22 C27 1.406(3)
C23 C24 1.404(3)
C23 C28 1.519(2)
C24 C25 1.406(3)
C25 C26 1.404(3)
C25 C30 1.517(3)
C26 C27 1.396(3)
C27 C32 1.518(3)
C28 C29 1.527(3)
C30 C31 1.535(3)
C32 C33 1.531(3)
C34 C35 1.408(3)
C34 C39 1.408(3)
C35 C36 1.404(3)
C35 C40 1.519(3)
C36 C37 1.409(3)
C37 C38 1.406(3)
C37 C42 1.521(3)
C38 C39 1.402(3)
C39 C44 1.518(3)
C40 C41 1.531(3)
C42 C43 1.530(3)
C44 C45 1.537(3)
O1 C46 1.408(3)
O1 C49 1.425(4)
C46 C47 1.497(5)
C47 C48 1.502(5)
C48 C49 1.497(5)
O2 C53 1.403(6)
O2 C50 1.435(5)
C50 C51 1.513(7)
C51 C52 1.556(7)
C52 C53 1.565(7)
